data_7246162
loop_
_publ_author_name
'Guo, Mengping'
'Li, Yingmin'
'Wen, Yongju'
'Shen, Xiuli'

_publ_section_title
;
 Synthesis of aryloxyacetamides from arylboronic acids and
 2-bromoacetonitrile promoted by alkaline solutions of hydrogen peroxide
;
_journal_issue 4
_journal_name_full 'RSC Advances'
_journal_page_first 2631
_journal_page_last 2634
_journal_paper_doi 10.1039/D2RA07451F
_journal_volume 13
_journal_year 2023
_chemical_formula_moiety 'C9 H11 N O2 S'
_chemical_formula_sum 'C9 H11 N O2 S'
_chemical_formula_weight 197.25
_space_group_crystal_system orthorhombic
_space_group_IT_number 19
_space_group_name_Hall 'P 2ac 2ab'
_space_group_name_H-M_alt 'P 21 21 21'
_atom_sites_solution_hydrogens geom
_atom_sites_solution_primary dual
_audit_creation_date 2018-12-12
_audit_creation_method
;
Olex2 1.2
(compiled 2018.05.29 svn.r3508 for OlexSys, GUI svn.r5506)
;
_audit_update_record
;
2021-08-21 deposited with the CCDC.	2023-01-05 downloaded from the CCDC.
;
_cell_angle_alpha 90
_cell_angle_beta 90
_cell_angle_gamma 90
_cell_formula_units_Z 8
_cell_length_a 5.2907(9)
_cell_length_b 14.516(2)
_cell_length_c 23.891(4)
_cell_measurement_reflns_used 1745
_cell_measurement_temperature 100.01(10)
_cell_measurement_theta_max 27.7820
_cell_measurement_theta_min 2.8070
_cell_volume 1834.8(5)
_computing_cell_refinement 'CrysAlisPro 1.171.38.43f (Rigaku OD, 2015)'
_computing_data_collection 'CrysAlisPro 1.171.38.43f (Rigaku OD, 2015)'
_computing_data_reduction 'CrysAlisPro 1.171.38.43f (Rigaku OD, 2015)'
_computing_molecular_graphics 'Olex2 (Dolomanov et al., 2009)'
_computing_publication_material 'Olex2 (Dolomanov et al., 2009)'
_computing_structure_refinement 'ShelXL (Sheldrick, 2015)'
_computing_structure_solution 'ShelXT (Sheldrick, 2015)'
_diffrn_ambient_environment N~2~
_diffrn_ambient_temperature 100.01(10)
_diffrn_detector 'CCD plate'
_diffrn_detector_area_resol_mean 5.2684
_diffrn_detector_type AtlasS2
_diffrn_measured_fraction_theta_full 0.999
_diffrn_measured_fraction_theta_max 0.999
_diffrn_measurement_details
;
List of Runs (angles in degrees, time in seconds):

  # Type    Start    End  Width  t~exp~   \w     \q     \k     \f   Frames
#--------------------------------------------------------------------------
  1  \w    -86.00 -33.00   1.00    6.00    --  -11.59 -37.00 120.00   53
  2  \w      5.00  85.00   1.00    6.00    --   11.74  37.00 -90.00   80
;
_diffrn_measurement_device 'four-circle diffractometer'
_diffrn_measurement_device_type 'SuperNova, Dual, Cu at zero, AtlasS2'
_diffrn_measurement_method '\w scans'
_diffrn_orient_matrix_type 'CrysAlisPro convention (1999,Acta A55,543-557)'
_diffrn_orient_matrix_UB_11 0.0345314000
_diffrn_orient_matrix_UB_12 0.0307732000
_diffrn_orient_matrix_UB_13 -0.0217693000
_diffrn_orient_matrix_UB_21 0.0313469000
_diffrn_orient_matrix_UB_22 -0.0379956000
_diffrn_orient_matrix_UB_23 -0.0173526000
_diffrn_orient_matrix_UB_31 -0.1256574000
_diffrn_orient_matrix_UB_32 -0.0009349000
_diffrn_orient_matrix_UB_33 -0.0102704000
_diffrn_radiation_monochromator mirror
_diffrn_radiation_probe x-ray
_diffrn_radiation_type MoK\a
_diffrn_radiation_wavelength 0.71073
_diffrn_reflns_av_R_equivalents 0.0439
_diffrn_reflns_av_unetI/netI 0.0755
_diffrn_reflns_Laue_measured_fraction_full 0.999
_diffrn_reflns_Laue_measured_fraction_max 0.999
_diffrn_reflns_limit_h_max 6
_diffrn_reflns_limit_h_min -4
_diffrn_reflns_limit_k_max 17
_diffrn_reflns_limit_k_min -12
_diffrn_reflns_limit_l_max 23
_diffrn_reflns_limit_l_min -28
_diffrn_reflns_number 5577
_diffrn_reflns_point_group_measured_fraction_full 0.965
_diffrn_reflns_point_group_measured_fraction_max 0.965
_diffrn_reflns_theta_full 24.999
_diffrn_reflns_theta_max 24.999
_diffrn_reflns_theta_min 2.208
_diffrn_source 'micro-focus sealed X-ray tube'
_diffrn_source_type 'SuperNova (Mo) X-ray Source'
_exptl_absorpt_coefficient_mu 0.317
_exptl_absorpt_correction_T_max 1.00000
_exptl_absorpt_correction_T_min 0.27825
_exptl_absorpt_correction_type multi-scan
_exptl_absorpt_process_details
;
CrysAlisPro 1.171.38.43f (Rigaku Oxford Diffraction, 2015)
Empirical absorption correction using spherical harmonics,
 implemented in SCALE3 ABSPACK scaling algorithm.
;
_exptl_crystal_colour colourless
_exptl_crystal_colour_primary colourless
_exptl_crystal_density_diffrn 1.428
_exptl_crystal_description block
_exptl_crystal_F_000 832
_exptl_crystal_size_max 0.11
_exptl_crystal_size_mid 0.1
_exptl_crystal_size_min 0.09
_refine_diff_density_max 0.375
_refine_diff_density_min -0.400
_refine_diff_density_rms 0.070
_refine_ls_abs_structure_details
;
 Flack x determined using 905 quotients [(I+)-(I-)]/[(I+)+(I-)]
 (Parsons, Flack and Wagner, Acta Cryst. B69 (2013) 249-259).
;
_refine_ls_abs_structure_Flack -0.08(9)
_refine_ls_extinction_method none
_refine_ls_goodness_of_fit_ref 1.036
_refine_ls_hydrogen_treatment constr
_refine_ls_matrix_type full
_refine_ls_number_parameters 237
_refine_ls_number_reflns 3123
_refine_ls_number_restraints 0
_refine_ls_restrained_S_all 1.036
_refine_ls_R_factor_all 0.0576
_refine_ls_R_factor_gt 0.0503
_refine_ls_shift/su_max 0.000
_refine_ls_shift/su_mean 0.000
_refine_ls_structure_factor_coef Fsqd
_refine_ls_weighting_details 'w=1/[\s^2^(Fo^2^)+(0.0492P)^2^] where P=(Fo^2^+2Fc^2^)/3'
_refine_ls_weighting_scheme calc
_refine_ls_wR_factor_gt 0.1052
_refine_ls_wR_factor_ref 0.1111
_reflns_Friedel_coverage 0.635
_reflns_Friedel_fraction_full 0.916
_reflns_Friedel_fraction_max 0.916
_reflns_number_gt 2801
_reflns_number_total 3123
_reflns_threshold_expression 'I > 2\s(I)'
_cod_data_source_file d2ra07451f2.cif
_cod_data_source_block 25_3
_cod_original_cell_volume 1834.9(5)
_cod_database_code 7246162
_shelx_shelxl_version_number 2018/3
_shelx_space_group_comment
;
The symmetry employed for this shelxl refinement is uniquely defined
by the following loop, which should always be used as a source of
symmetry information in preference to the above space-group names.
They are only intended as comments.
;
_reflns_odcompleteness_completeness 99.82
_reflns_odcompleteness_iscentric 1
_reflns_odcompleteness_theta 26.32
_olex2_refinement_description
;
1. Fixed Uiso
 At 1.2 times of:
  All C(H) groups, All C(H,H) groups, All N(H,H) groups
 At 1.5 times of:
  All C(H,H,H) groups
2.a Secondary CH2 refined with riding coordinates:
 C6AA(H6AA,H6AB), C7(H7A,H7B)
2.b Aromatic/amide H refined with riding coordinates:
 C5(H5), C2(H2), C1AA(H1AA), C3(H3), C4AA(H4AA), C6(H6), C2AA(H2AA), C5AA(H5AA)
2.c X=CH2 refined with riding coordinates:
 N1(H1A,H1B), N0AA(H0AA,H0AB)
2.d Idealised Me refined as rotating group:
 C8AA(H8AA,H8AB,H8AC), C9(H9A,H9B,H9C)
;
_olex2_date_sample_data_collection 2018-12-12
_olex2_submission_special_instructions 'No special instructions were received'
_oxdiff_exptl_absorpt_empirical_details
;
Empirical correction (ABSPACK) includes:
- Absorption correction using spherical harmonics
- Frame scaling
- Detector area scaling
;
_oxdiff_exptl_absorpt_empirical_full_max 2.583
_oxdiff_exptl_absorpt_empirical_full_min 0.539

loop_
_space_group_symop_operation_xyz
'x, y, z'
'-x+1/2, -y, z+1/2'
'-x, y+1/2, -z+1/2'
'x+1/2, -y+1/2, -z'

loop_
_atom_site_label
_atom_site_type_symbol
_atom_site_fract_x
_atom_site_fract_y
_atom_site_fract_z
_atom_site_U_iso_or_equiv
_atom_site_adp_type
_atom_site_occupancy
_atom_site_site_symmetry_order
_atom_site_calc_flag
_atom_site_refinement_flags_posn
_atom_site_refinement_flags_adp
_atom_site_refinement_flags_occupancy
_atom_site_disorder_assembly
_atom_site_disorder_group
S1B S 0.2366(2) 0.65633(7) 0.99104(4) 0.0174(3) Uani 1 1 d . . . . .
S1 S 0.7746(3) 0.52077(8) 0.16169(4) 0.0193(3) Uani 1 1 d . . . . .
O1 O 0.2405(7) 0.68410(18) 0.74337(10) 0.0159(7) Uani 1 1 d . . . . .
O0AA O 0.7525(6) 0.59984(19) 0.40546(11) 0.0169(6) Uani 1 1 d . . . . .
O1AA O 0.3321(6) 0.6185(2) 0.52048(13) 0.0254(9) Uani 1 1 d . . . . .
O2 O -0.1433(6) 0.7236(2) 0.62442(13) 0.0197(8) Uani 1 1 d . . . . .
N1 N 0.7501(8) 0.6504(2) 0.51280(14) 0.0220(9) Uani 1 1 d . . . . .
H1A H 0.760729 0.671350 0.546402 0.026 Uiso 1 1 calc R . . . .
H1B H 0.881793 0.649397 0.491715 0.026 Uiso 1 1 calc R . . . .
N0AA N 0.2463(8) 0.6613(2) 0.63460(14) 0.0191(8) Uani 1 1 d . . . . .
H0AA H 0.263976 0.651101 0.599358 0.023 Uiso 1 1 calc R . . . .
H0AB H 0.365004 0.646456 0.657486 0.023 Uiso 1 1 calc R . . . .
C1 C 0.2381(10) 0.6837(3) 0.80108(16) 0.0136(9) Uani 1 1 d . . . . .
C5 C 0.4432(9) 0.6282(3) 0.88428(18) 0.0151(10) Uani 1 1 d . . . . .
H5 H 0.576020 0.596549 0.901029 0.018 Uiso 1 1 calc R . . . .
C2 C 0.0538(9) 0.7254(3) 0.83328(18) 0.0149(10) Uani 1 1 d . . . . .
H2 H -0.074450 0.759163 0.816363 0.018 Uiso 1 1 calc R . . . .
C1AA C 0.5619(9) 0.5310(3) 0.32247(18) 0.0150(10) Uani 1 1 d . . . . .
H1AA H 0.428551 0.507000 0.343214 0.018 Uiso 1 1 calc R . . . .
C3 C 0.0617(9) 0.7164(3) 0.89098(18) 0.0158(10) Uani 1 1 d . . . . .
H3 H -0.064012 0.743542 0.912602 0.019 Uiso 1 1 calc R . . . .
C7AA C 0.5322(9) 0.6200(3) 0.49366(18) 0.0169(10) Uani 1 1 d . . . . .
C3AA C 0.7728(10) 0.5501(3) 0.23362(17) 0.0139(10) Uani 1 1 d . . . . .
C4 C 0.2549(10) 0.6672(3) 0.91723(16) 0.0148(9) Uani 1 1 d . . . . .
C4AA C 0.9591(9) 0.6026(3) 0.26055(18) 0.0159(10) Uani 1 1 d . . . . .
H4AA H 1.092531 0.626713 0.239898 0.019 Uiso 1 1 calc R . . . .
C0AA C 0.7482(10) 0.5818(3) 0.34881(16) 0.0139(9) Uani 1 1 d . . . . .
C6AA C 0.5223(9) 0.5823(3) 0.43477(17) 0.0155(10) Uani 1 1 d . . . . .
H6AA H 0.492382 0.516388 0.436135 0.019 Uiso 1 1 calc R . . . .
H6AB H 0.382823 0.610510 0.414767 0.019 Uiso 1 1 calc R . . . .
C6 C 0.4334(9) 0.6363(3) 0.82684(18) 0.0167(11) Uani 1 1 d . . . . .
H6 H 0.559485 0.609604 0.805098 0.020 Uiso 1 1 calc R . . . .
C8 C 0.0368(9) 0.6999(3) 0.65360(18) 0.0148(10) Uani 1 1 d . . . . .
C2AA C 0.5732(8) 0.5159(3) 0.26534(18) 0.0142(10) Uani 1 1 d . . . . .
H2AA H 0.445649 0.482422 0.247903 0.017 Uiso 1 1 calc R . . . .
C5AA C 0.9465(9) 0.6187(3) 0.31746(18) 0.0161(10) Uani 1 1 d . . . . .
H5AA H 1.070019 0.654173 0.334879 0.019 Uiso 1 1 calc R . . . .
C7 C 0.0206(9) 0.7168(3) 0.71565(17) 0.0155(10) Uani 1 1 d . . . . .
H7A H 0.001677 0.782272 0.722547 0.019 Uiso 1 1 calc R . . . .
H7B H -0.127052 0.685741 0.730601 0.019 Uiso 1 1 calc R . . . .
C8AA C 1.0308(9) 0.5864(3) 0.13289(19) 0.0247(11) Uani 1 1 d . . . . .
H8AA H 1.045058 0.573805 0.093569 0.037 Uiso 1 1 calc GR . . . .
H8AB H 1.185430 0.569628 0.151301 0.037 Uiso 1 1 calc GR . . . .
H8AC H 0.999168 0.650885 0.138391 0.037 Uiso 1 1 calc GR . . . .
C9 C 0.5086(9) 0.5870(3) 1.00803(19) 0.0232(11) Uani 1 1 d . . . . .
H9A H 0.497428 0.528968 0.988888 0.035 Uiso 1 1 calc GR . . . .
H9B H 0.513769 0.576515 1.047693 0.035 Uiso 1 1 calc GR . . . .
H9C H 0.659478 0.618493 0.996566 0.035 Uiso 1 1 calc GR . . . .

loop_
_atom_site_aniso_label
_atom_site_aniso_U_11
_atom_site_aniso_U_22
_atom_site_aniso_U_33
_atom_site_aniso_U_23
_atom_site_aniso_U_13
_atom_site_aniso_U_12
S1B 0.0195(6) 0.0194(6) 0.0132(5) -0.0001(4) -0.0008(6) 0.0006(6)
S1 0.0225(6) 0.0216(6) 0.0139(5) -0.0023(4) 0.0017(6) -0.0023(6)
O1 0.0183(16) 0.0179(15) 0.0116(14) 0.0001(12) -0.0015(16) 0.0047(16)
O0AA 0.0136(15) 0.0220(16) 0.0151(14) -0.0030(12) 0.0009(16) -0.0052(17)
O1AA 0.021(2) 0.036(2) 0.0197(17) -0.0060(16) 0.0067(15) -0.0025(15)
O2 0.0234(19) 0.0192(18) 0.0165(16) -0.0024(14) -0.0025(15) 0.0035(14)
N1 0.023(2) 0.027(2) 0.0156(19) -0.0067(16) 0.003(2) 0.001(2)
N0AA 0.020(2) 0.025(2) 0.0124(18) -0.0006(15) -0.001(2) 0.005(2)
C1 0.020(2) 0.011(2) 0.010(2) -0.0014(16) 0.000(2) -0.005(2)
C5 0.012(2) 0.013(2) 0.020(2) 0.0051(19) -0.002(2) 0.0019(19)
C2 0.015(2) 0.010(2) 0.019(2) 0.0000(19) -0.006(2) 0.0042(19)
C1AA 0.015(2) 0.011(2) 0.019(2) 0.0044(19) 0.002(2) 0.003(2)
C3 0.014(2) 0.018(2) 0.015(2) -0.002(2) 0.003(2) 0.000(2)
C7AA 0.022(3) 0.012(2) 0.017(2) 0.0038(19) 0.000(2) 0.000(2)
C3AA 0.018(2) 0.011(2) 0.013(2) 0.0004(17) 0.000(2) 0.004(2)
C4 0.020(2) 0.011(2) 0.014(2) -0.0008(16) -0.002(2) -0.007(2)
C4AA 0.016(2) 0.014(2) 0.017(2) 0.0017(19) 0.003(2) 0.005(2)
C0AA 0.018(2) 0.011(2) 0.013(2) -0.0002(16) 0.000(2) 0.007(2)
C6AA 0.013(2) 0.017(2) 0.016(2) -0.0033(19) 0.000(2) 0.000(2)
C6 0.016(3) 0.018(2) 0.016(2) -0.0026(19) 0.002(2) -0.002(2)
C8 0.017(2) 0.012(2) 0.015(2) 0.0000(19) 0.001(2) -0.002(2)
C2AA 0.014(2) 0.011(2) 0.017(2) -0.0026(19) -0.006(2) 0.0032(19)
C5AA 0.016(2) 0.012(2) 0.021(2) -0.001(2) 0.000(2) 0.001(2)
C7 0.017(2) 0.014(2) 0.016(2) 0.0006(19) 0.004(2) 0.000(2)
C8AA 0.027(3) 0.032(3) 0.015(2) -0.001(2) 0.001(2) -0.001(2)
C9 0.023(3) 0.028(3) 0.019(2) 0.005(2) -0.004(2) 0.003(2)

loop_
_atom_type_symbol
_atom_type_description
_atom_type_scat_dispersion_real
_atom_type_scat_dispersion_imag
_atom_type_scat_source
C C 0.0033 0.0016 'International Tables Vol C Tables 4.2.6.8 and 6.1.1.4'
H H 0.0000 0.0000 'International Tables Vol C Tables 4.2.6.8 and 6.1.1.4'
N N 0.0061 0.0033 'International Tables Vol C Tables 4.2.6.8 and 6.1.1.4'
O O 0.0106 0.0060 'International Tables Vol C Tables 4.2.6.8 and 6.1.1.4'
S S 0.1246 0.1234 'International Tables Vol C Tables 4.2.6.8 and 6.1.1.4'

loop_
_geom_angle_atom_site_label_1
_geom_angle_atom_site_label_2
_geom_angle_atom_site_label_3
_geom_angle
_geom_angle_site_symmetry_1
_geom_angle_site_symmetry_3
_geom_angle_publ_flag
C4 S1B C9 103.3(2) . . ?
C3AA S1 C8AA 104.4(2) . . ?
C1 O1 C7 117.4(4) . . ?
C0AA O0AA C6AA 115.7(3) . . ?
O1 C1 C2 124.1(4) . . ?
O1 C1 C6 116.1(4) . . ?
C2 C1 C6 119.8(4) . . ?
C6 C5 C4 120.1(4) . . ?
C1 C2 C3 119.5(4) . . ?
C0AA C1AA C2AA 120.2(4) . . ?
C2 C3 C4 121.2(4) . . ?
O1AA C7AA N1 125.1(4) . . ?
O1AA C7AA C6AA 116.5(4) . . ?
N1 C7AA C6AA 118.4(4) . . ?
C4AA C3AA S1 124.9(4) . . ?
C2AA C3AA S1 116.5(3) . . ?
C2AA C3AA C4AA 118.5(4) . . ?
C5 C4 S1B 124.5(3) . . ?
C5 C4 C3 118.6(4) . . ?
C3 C4 S1B 116.9(4) . . ?
C5AA C4AA C3AA 120.7(4) . . ?
O0AA C0AA C1AA 124.0(4) . . ?
O0AA C0AA C5AA 116.2(4) . . ?
C1AA C0AA C5AA 119.8(4) . . ?
O0AA C6AA C7AA 111.3(4) . . ?
C5 C6 C1 120.8(4) . . ?
O2 C8 N0AA 125.0(4) . . ?
O2 C8 C7 117.9(4) . . ?
N0AA C8 C7 117.1(4) . . ?
C1AA C2AA C3AA 120.9(4) . . ?
C4AA C5AA C0AA 119.9(4) . . ?
O1 C7 C8 111.0(3) . . ?

loop_
_geom_bond_atom_site_label_1
_geom_bond_atom_site_label_2
_geom_bond_distance
_geom_bond_site_symmetry_2
_geom_bond_publ_flag
S1B C4 1.773(4) . ?
S1B C9 1.803(5) . ?
S1 C3AA 1.771(4) . ?
S1 C8AA 1.794(5) . ?
O1 C1 1.379(4) . ?
O1 C7 1.420(6) . ?
O0AA C0AA 1.379(4) . ?
O0AA C6AA 1.428(5) . ?
O1AA C7AA 1.238(5) . ?
O2 C8 1.230(5) . ?
N1 C7AA 1.317(6) . ?
N0AA C8 1.322(6) . ?
C1 C2 1.381(6) . ?
C1 C6 1.385(7) . ?
C5 C4 1.391(6) . ?
C5 C6 1.378(6) . ?
C2 C3 1.385(6) . ?
C1AA C0AA 1.383(6) . ?
C1AA C2AA 1.384(6) . ?
C3 C4 1.395(6) . ?
C7AA C6AA 1.511(6) . ?
C3AA C4AA 1.402(6) . ?
C3AA C2AA 1.392(6) . ?
C4AA C5AA 1.381(6) . ?
C0AA C5AA 1.396(6) . ?
C8 C7 1.505(6) . ?
